data_2005302
loop_
_publ_author_name
'Dunne, S. J.'
'von Nagy-Felsobuki, E. I.'
'Mackay, M. F.'

_publ_section_title
;
 4,4'-Oxybispyridine and 4,4'-Selenobispyridine
;
_journal_issue 8
_journal_name_full 'Acta Crystallographica Section C'
_journal_page_first 2040
_journal_page_last 2042
_journal_paper_doi 10.1107/S0108270195014843
_journal_volume 52
_journal_year 1996
_chemical_formula_moiety 'C10 H8 N2 O'
_chemical_formula_sum 'C10 H8 N2 O'
_chemical_formula_weight 172.2
_chemical_name_systematic 4,4'-Oxybispyridine
_space_group_IT_number 19
_symmetry_cell_setting orthorhombic
_symmetry_space_group_name_Hall 'P 2ac 2ab'
_symmetry_space_group_name_H-M 'P 21 21 21'
_audit_creation_method SHELXL
_cell_angle_alpha 90
_cell_angle_beta 90
_cell_angle_gamma 90
_cell_formula_units_Z 4
_cell_length_a 8.809(1)
_cell_length_b 10.420(1)
_cell_length_c 9.642(1)
_cell_measurement_reflns_used 25
_cell_measurement_temperature 291(2)
_cell_measurement_theta_max 28
_cell_measurement_theta_min 20
_cell_volume 885.04(16)
_computing_cell_refinement 'Rigaku-AFC Software'
_computing_data_collection 'Rigaku-AFC Software 1974'
_computing_data_reduction 'Rigaku-AFC Software'
_computing_molecular_graphics 'ORTEPII (Johnson, 1976)'
_computing_publication_material SHELXL-93
_computing_structure_refinement 'SHELXL-93 (Sheldrick, 1993)'
_computing_structure_solution 'SHELXS-86 (Sheldrick, 1985)'
_diffrn_ambient_temperature 291(2)
_diffrn_measurement_device 'Rigaku-AFC diffractometer'
_diffrn_measurement_method \w/2\q
_diffrn_radiation_monochromator graphite
_diffrn_radiation_source 'fine-focus sealed tube'
_diffrn_radiation_type CuK\a
_diffrn_radiation_wavelength 1.5418
_diffrn_reflns_av_R_equivalents 0.026
_diffrn_reflns_limit_h_max 10
_diffrn_reflns_limit_h_min -10
_diffrn_reflns_limit_k_max 12
_diffrn_reflns_limit_k_min 0
_diffrn_reflns_limit_l_max 11
_diffrn_reflns_limit_l_min 0
_diffrn_reflns_number 1636
_diffrn_reflns_theta_max 65.0
_diffrn_reflns_theta_min 6.3
_diffrn_standards_decay_% <2.0
_diffrn_standards_interval_count 100
_diffrn_standards_number 3
_exptl_absorpt_coefficient_mu 0.70
_exptl_absorpt_correction_T_max 0.876
_exptl_absorpt_correction_T_min 0.845
_exptl_absorpt_correction_type 'gaussian (SHELX76; Sheldrick, 1976)'
_exptl_crystal_colour colourless
_exptl_crystal_density_diffrn 1.292
_exptl_crystal_description 'irregular prism'
_exptl_crystal_F_000 360
_exptl_crystal_size_max 0.31
_exptl_crystal_size_mid 0.26
_exptl_crystal_size_min 0.21
_refine_diff_density_max 0.100
_refine_diff_density_min -0.121
_refine_ls_extinction_coef 0.056(3)
_refine_ls_extinction_method 'SHELXL93 (Sheldrick, 1993)'
_refine_ls_goodness_of_fit_all 0.838
_refine_ls_goodness_of_fit_obs 0.838
_refine_ls_hydrogen_treatment 'H atoms: see text'
_refine_ls_matrix_type full
_refine_ls_number_parameters 119
_refine_ls_number_reflns 741
_refine_ls_number_restraints 0
_refine_ls_R_factor_obs 0.048
_refine_ls_shift/esd_max 0.001
_refine_ls_shift/esd_mean 0.000
_refine_ls_structure_factor_coef Fsqd
_refine_ls_weighting_details 'w = 1/[\s^2^(Fo^2^)+(0.0402P)^2^] where P=(Fo^2^+2Fc^2^)/3'
_refine_ls_weighting_scheme calc
_refine_ls_wR_factor_all 0.098
_refine_ls_wR_factor_obs 0.078
_reflns_number_observed 535
_reflns_number_total 741
_reflns_observed_criterion >2sigma(I)
_cod_data_source_file ta1056.cif
_cod_data_source_block 1
_cod_depositor_comments
;
The following automatic conversions were performed:

'_refine_ls_weighting_scheme' value 'calc w =
1/[\s^2^(Fo^2^)+(0.0402P)^2^] where P=(Fo^2^+2Fc^2^)/3' was changed
to 'calc'. New tag '_refine_ls_weighting_details' was created. The
value of the new tag was set to 'w = 1/[\s^2^(Fo^2^)+(0.0402P)^2^]
where P=(Fo^2^+2Fc^2^)/3'.

Automatic conversion script
Id: cif_fix_values 3143 2015-03-26 13:38:13Z robertas 
;
_cod_original_cell_volume 885.0(2)
_cod_original_sg_symbol_H-M 'P21 21 21'
_cod_original_formula_sum 'C10 H8 N2 O1'
_cod_database_code 2005302

loop_
_symmetry_equiv_pos_as_xyz
'x, y, z'
'-x+1/2, -y, z+1/2'
'x+1/2, -y+1/2, -z'
'-x, y+1/2, -z+1/2'

loop_
_atom_site_aniso_label
_atom_site_aniso_U_11
_atom_site_aniso_U_22
_atom_site_aniso_U_33
_atom_site_aniso_U_12
_atom_site_aniso_U_13
_atom_site_aniso_U_23
O1 0.202(3) 0.077(2) 0.075(2) 0.053(2) 0.050(2) 0.015(2)
N1 0.178(5) 0.059(2) 0.118(4) -0.008(3) -0.047(3) 0.023(2)
C2 0.108(4) 0.080(3) 0.136(4) 0.032(3) -0.013(3) -0.010(3)
C3 0.074(2) 0.061(2) 0.109(3) -0.003(2) 0.016(2) 0.001(2)
C4 0.077(3) 0.066(2) 0.070(2) 0.006(2) 0.006(2) 0.016(2)
C5 0.089(3) 0.122(4) 0.086(3) -0.017(3) 0.000(2) 0.035(3)
C6 0.144(5) 0.100(4) 0.095(4) -0.059(4) -0.025(4) 0.046(3)
N1' 0.141(3) 0.058(2) 0.098(3) 0.007(2) 0.028(2) 0.007(2)
C2' 0.099(3) 0.063(2) 0.109(4) -0.017(2) 0.030(3) -0.023(3)
C3' 0.076(3) 0.079(3) 0.071(2) 0.009(2) -0.005(2) -0.026(2)
C4' 0.079(3) 0.049(2) 0.062(2) 0.014(2) 0.012(2) -0.003(2)
C5' 0.082(2) 0.053(2) 0.069(2) -0.015(2) 0.002(2) -0.012(2)
C6' 0.100(3) 0.078(3) 0.063(2) 0.014(2) -0.003(2) -0.007(2)

loop_
_atom_site_label
_atom_site_occupancy
_atom_site_fract_x
_atom_site_fract_y
_atom_site_fract_z
_atom_site_U_iso_or_equiv
_atom_site_thermal_displace_type
_atom_site_calc_flag
_atom_site_refinement_flags
_atom_site_type_symbol
O1 1 .0934(4) .1848(3) 1.0911(3) .118(1) Uani d . O
N1 1 .2166(6) -0.1927(3) 1.0390(5) .118(2) Uani d . N
C2 1 .2834(5) -0.1036(4) .9664(5) .108(2) Uani d . C
C3 1 .2441(4) .0242(3) .9778(4) .082(1) Uani d . C
C4 1 .1336(4) .0595(3) 1.0668(3) .071(1) Uani d . C
C5 1 .0594(5) -.0328(5) 1.1405(4) .099(1) Uani d . C
C6 1 .1071(7) -0.1587(5) 1.1229(5) .113(2) Uani d . C
N1' 1 .1176(4) .4748(3) .8027(4) .099(1) Uani d . N
C2' 1 .1657(4) .4864(4) .9294(5) .090(1) Uani d . C
C3' 1 .1660(4) .3925(4) 1.0259(4) .075(1) Uani d . C
C4' 1 .1066(4) .2764(3) .9892(4) .063(1) Uani d . C
C5' 1 .0513(4) .2577(3) .8594(4) .068(1) Uani d . C
C6' 1 .0614(4) .3601(4) .7698(4) .080(1) Uani d . C
H2 1 .36 -0.1269 .9049 .13 Uiso calc R H
H3 1 .2935 .0856 .9244 .098 Uiso calc R H
H5 1 -0.02 -0.0123 1.2001 .119 Uiso calc R H
H6 1 .0584 -0.2224 1.1737 .135 Uiso calc R H
H2' 1 .203 .5662 .956 .109 Uiso calc R H
H3' 1 .2053 .4065 1.1142 .09 Uiso calc R H
H5' 1 .0089 .1799 .8324 .081 Uiso calc R H
H6' 1 .0263 .3485 .6797 .096 Uiso calc R H

loop_
_atom_type_symbol
_atom_type_description
_atom_type_scat_dispersion_real
_atom_type_scat_dispersion_imag
_atom_type_scat_source
O O 0.0492 0.0322 'International Tables Vol C Tables 4.2.6.8 and 6.1.1.4'
N N 0.0311 0.0180 'International Tables Vol C Tables 4.2.6.8 and 6.1.1.4'
C C 0.0181 0.0091 'International Tables Vol C Tables 4.2.6.8 and 6.1.1.4'
H H 0.0000 0.0000 'International Tables Vol C Tables 4.2.6.8 and 6.1.1.4'

loop_
_geom_angle_atom_site_label_1
_geom_angle_atom_site_label_2
_geom_angle_atom_site_label_3
_geom_angle
_geom_angle_publ_flag
C4 O1 C4' 121.1(2) yes
C2 N1 C6 118.2(5) yes
N1 C2 C3 122.0(4) yes
C2 C3 C4 119.7(4) yes
O1 C4 C3 123.6(3) yes
O1 C4 C5 117.3(4) yes
C3 C4 C5 119.0(4) yes
C4 C5 C6 117.3(4) yes
N1 C6 C5 123.7(5) yes
C2' N1' C6' 115.4(3) yes
N1' C2' C3' 125.6(4) yes
C2' C3' C4' 117.6(3) yes
O1 C4' C3' 117.6(3) yes
O1 C4' C5' 121.9(3) yes
C3' C4' C5' 120.3(3) yes
C4' C5' C6' 116.4(3) yes
N1' C6' C5' 124.8(3) yes

loop_
_geom_bond_atom_site_label_1
_geom_bond_atom_site_label_2
_geom_bond_distance
_geom_bond_publ_flag
O1 C4 1.373(4) yes
N1 C2 1.304(5) yes
N1 C6 1.308(6) yes
C2 C3 1.380(5) yes
C3 C4 1.349(4) yes
C4 C5 1.363(5) yes
C5 C6 1.388(6) yes
O1 C4' 1.375(4) yes
N1' C2' 1.299(5) yes
N1' C6' 1.332(5) yes
C2' C3' 1.350(5) yes
C3' C4' 1.365(4) yes
C4' C5' 1.357(4) yes
C5' C6' 1.376(5) yes

loop_
_cod_related_entry_id
_cod_related_entry_database
_cod_related_entry_code
1 ChemSpider 10513864
